data_1528471
loop_
_publ_author_name
'Fang Xikui'
'Hill, C.L.'

_publ_section_title
;
 Multiple reversible protonation of polyoxoaniom surfaces: direct
 observation of dynamic structural effects from proton transfer
;
_journal_name_full 'Angewandte Chemie (Edition international)'
_journal_page_first 3877
_journal_page_last 3880
_journal_volume 46
_journal_year 2007
_chemical_formula_sum 'C18 H72 N9 O127.5 P4 W32 Zr'
_chemical_name_systematic
;
((C H3)2 N H2)14 ((P2 W15 O54 (H2 O)2) Zr (P2 W17 O61)) (H2 O)27
;
_space_group_IT_number 2
_symmetry_space_group_name_Hall '-P 1'
_symmetry_space_group_name_H-M 'P -1'
_cell_angle_alpha 88.422
_cell_angle_beta 82.29
_cell_angle_gamma 61.94
_cell_formula_units_Z 2
_cell_length_a 13.37
_cell_length_b 13.4
_cell_length_c 45.498
_cell_volume 7122.259
_citation_journal_id_ASTM ACIEAY
_cod_data_source_file FangXikui_ACIEAY_2007_1294.cif
_cod_data_source_block C18H72N9O127.5P4W32Zr1
_cod_original_formula_sum 'C18 H72 N9 O127.5 P4 W32 Zr1'
_cod_database_code 1528471

loop_
_symmetry_equiv_pos_as_xyz
x,y,z
-x,-y,-z

loop_
_atom_site_label
_atom_site_type_symbol
_atom_site_fract_x
_atom_site_fract_y
_atom_site_fract_z
_atom_site_occupancy
_atom_site_U_iso_or_equiv
H1 H+1 0.3218 0.9466 0.7982 1 0.0
H8 H-1 0.5005 0.7877 0.7888 1 0.0
O56 O-2 0.492 -0.166 0.9536 0.5 0.0
H18 H+1 0.7862 0.5962 0.6625 1 0.0
O153 O-2 0.8984 -0.1235 0.6157 1 0.0
H24 H-1 0.8502 0.6776 0.6128 1 0.0
O138 O-2 0.2619 0.4483 0.6396 1 0.0
H66 H+1 0.9017 0.2027 0.405 1 0.0
H45 H-1 0.1732 0.3806 0.5963 1 0.0
O159 O-2 0.3907 0.3839 0.7281 1 0.0
O76 O-2 0.97 -0.177 0.8169 0.5 0.0
O57 O-2 0.725 -0.288 0.9572 0.5 0.0
O103 O-2 0.646 -0.109 0.8661 0.5 0.0
O97 O-2 0.65 -0.314 0.857 0.5 0.0
H30 H-1 -0.1127 0.4282 0.7631 0.5 0.0
C8 C+4 -0.15 0.437 0.7836 0.5 0.0
O37 O-2 1.0497 -0.5612 0.8778 0.5 0.0
O127 O-2 0.4764 0.2588 0.5365 1 0.0
O69 O-2 1.025 -0.041 0.7886 0.5 0.0
N5 N-3 0.815 0.471 0.9198 0.5 0.0
W25 W+6 0.5644 0.0485 0.8792 0.5 0.0
H72 H-1 0.8054 0.4231 0.4268 1 0.0
O4 O-2 0.97 0.103 0.7446 0.5 0.0
H16 H-1 0.3432 0.6341 0.6543 1 0.0
O102 O-2 0.573 0.164 0.9039 0.5 0.0
C20 C+4 0.447 0.335 0.4661 0.5 0.0
O7 O-2 1.192 -0.028 0.7611 0.5 0.0
W2 W+6 0.59041 0.10745 0.541948 1 0.0
O33 O-2 1.185 -0.248 0.8799 0.5 0.0
H23 H-1 0.932 0.564 0.6279 1 0.0
O55 O-2 0.663 -0.2427 0.9039 0.5 0.0
O81 O-2 1.22 -0.4896 0.7929 0.5 0.0
O144 O-2 0.4769 0.4412 0.6296 1 0.0
O135 O-2 0.7826 0.3363 0.5407 1 0.0
O128 O-2 0.6885 0.1414 0.5099 1 0.0
O149 O-2 0.5935 0.2066 0.6176 1 0.0
O115 O-2 0.58 -0.028 0.9207 0.5 0.0
W30 W+6 0.6134 -0.1579 0.93924 0.5 0.0
O152 O-2 0.4412 0.3115 0.6697 1 0.0
O117 O-2 0.528 -0.175 0.9578 0.5 0.0
C22 C+4 0.641 0.526 0.7923 0.5 0.0
C23 C+4 0.491 0.467 0.8775 0.5 0.0
O106 O-2 1.1234 -0.1367 0.9339 0.5 0.0
O34 O-2 0.632 0.295 0.9326 0.5 0.0
O19 O-2 0.759 -0.242 0.7657 0.5 0.0
C4 C+4 0.3296 0.674 0.6733 1 0.0
O108 O-2 0.768 -0.006 0.8921 0.5 0.0
H81 H+1 0.5596 0.4353 0.7895 0.5 0.0
W11 W+6 1.08428 -0.0057 0.641575 1 0.0
O99 O-2 1.271 -0.369 0.9265 0.5 0.0
O39 O-2 1.019 0.059 0.9529 0.5 0.0
W17 W+6 1.1831 -0.1676 0.7615 0.5 0.0
H14 H-1 0.3799 0.6216 0.6868 1 0.0
C16 C+4 0.304 0.042 0.9323 0.5 0.0
W45 W+6 1.14657 -0.27041 0.91384 0.5 0.0
O158 O-2 0.6059 0.585 0.7002 1 0.0
H34 H+1 0.835 0.5165 0.9077 0.5 0.0
O44 O-2 1.077 -0.3743 0.8897 0.5 0.0
H58 H+1 0.2472 -0.0149 0.9072 0.5 0.0
H3 H-1 0.4392 0.9368 0.8319 1 0.0
W5 W+6 0.97882 0.04767 0.564653 1 0.0
O151 O-2 0.5564 0.0613 0.6612 1 0.0
O163 O-2 1.0248 0.1559 0.6377 1 0.0
W49 W+6 0.7707 -0.0293 0.9756 0.5 0.0
O79 O-2 0.569 0.152 0.7925 0.5 0.0
O74 O-2 1.055 -0.072 0.8419 0.5 0.0
O54 O-2 0.557 -0.03 0.9172 0.5 0.0
N3 N-3 0.7867 0.6557 0.652 1 0.0
O122 O-2 0.8626 -0.1805 0.9848 0.5 0.0
W19 W+6 1.0973 0.0494 0.8552 0.5 0.0
O64 O-2 1.097 -0.122 0.7326 0.5 0.0
W22 W+6 0.8371 -0.2013 0.7843 0.5 0.0
W47 W+6 0.6438 -0.1576 0.94295 0.5 0.0
W9 W+6 0.52911 0.06857 0.623147 1 0.0
O8 O-2 1.016 -0.048 0.7894 0.5 0.0
H36 H-1 0.9881 0.3257 0.9006 0.5 0.0
P3 P+5 0.9634 -0.0721 0.8194 0.5 0.0
W48 W+6 0.9148 -0.30866 0.95857 0.5 0.0
H90 H+1 0.5198 0.2962 0.8702 0.5 0.0
W15 W+6 0.64585 0.01431 0.697658 1 0.0
O65 O-2 0.98 0.098 0.7466 0.5 0.0
W36 W+6 1.1056 0.068 0.8528 0.5 0.0
H78 H-1 0.4566 0.3656 0.4467 0.5 0.0
O105 O-2 1.1112 -0.3616 0.8903 0.5 0.0
H63 H-1 0.2302 0.1091 0.9307 0.5 0.0
C5 C+4 0.662 0.745 0.6507 1 0.0
H6 H-1 0.5384 0.8603 0.7658 1 0.0
O156 O-2 0.8847 0.3558 0.6138 1 0.0
C15 C+4 0.342 -0.142 0.9302 0.5 0.0
H17 H+1 0.8202 0.6868 0.6625 1 0.0
H41 H+1 0.2867 0.2076 0.5534 1 0.0
O77 O-2 1.155 0.156 0.8647 0.5 0.0
O113 O-2 0.695 0.092 0.9505 0.5 0.0
H38 H-1 0.6859 0.4652 0.9109 0.5 0.0
O174 O-2 0.6151 0.2639 0.7382 1 0.0
W10 W+6 0.92788 -0.13902 0.658033 1 0.0
W38 W+6 0.693 0.095 0.8052 0.5 0.0
O94 O-2 1.2056 -0.2284 0.8795 0.5 0.0
O29 O-2 0.722 0.199 0.8744 0.5 0.0
O35 O-2 0.424 0.098 0.8761 0.5 0.0
W12 W+6 0.93875 0.30814 0.648317 1 0.0
H77 H-1 0.3939 0.2669 0.4202 0.5 0.0
O164 O-2 0.8242 0.4382 0.6715 1 0.0
O32 O-2 0.787 -0.2576 0.8235 0.5 0.0
O154 O-2 0.6409 0.4775 0.6461 1 0.0
O155 O-2 1.032 0.0042 0.5996 1 0.0
O165 O-2 0.5668 0.3963 0.6925 1 0.0
H82 H+1 0.6308 0.4315 0.7611 0.5 0.0
H42 H+1 0.3379 0.2236 0.5787 1 0.0
H35 H-1 0.9134 0.2836 0.9228 0.5 0.0
O180 O-2 0.2986 0.1715 0.5138 1 0.0
O36 O-2 0.621 -0.304 0.851 0.5 0.0
P2 P+5 0.8039 0.1508 0.67558 1 0.0
W28 W+6 1.1206 -0.29079 0.91336 0.5 0.0
O126 O-2 0.6019 0.3634 0.5194 1 0.0
O166 O-2 0.5197 0.1551 0.714 1 0.0
O177 O-2 1.0904 0.0001 0.6789 1 0.0
H39 H-1 0.6748 0.5884 0.915 0.5 0.0
W42 W+6 0.5798 0.0448 0.882 0.5 0.0
O125 O-2 0.8127 0.2435 0.4817 1 0.0
W7 W+6 0.57963 0.4954 0.612522 1 0.0
O172 O-2 0.846 0.1292 0.7057 1 0.0
O140 O-2 0.853 -0.2199 0.5714 1 0.0
O134 O-2 0.8757 0.1191 0.5334 1 0.0
H91 H-1 0.4341 0.5412 0.8717 0.5 0.0
O129 O-2 0.6463 0.2279 0.5635 1 0.0
O59 O-2 0.71 0.023 1.0084 0.5 0.0
H84 H-1 0.4348 0.5182 0.7616 0.5 0.0
H46 H-1 0.1841 0.2015 0.609 1 0.0
O194 O-2 0.083 0.47 0.6868 0.25 0.0
P5 P+5 0.9759 -0.0614 0.8199 0.5 0.0
H43 H-1 0.1127 0.3614 0.5706 1 0.0
O26 O-2 0.971 -0.342 0.7847 0.5 0.0
W20 W+6 0.8022 0.2172 0.8407 0.5 0.0
H5 H-1 0.4844 1.0072 0.8101 1 0.0
H37 H-1 0.8806 0.3209 0.8902 0.5 0.0
O157 O-2 1.0442 0.3476 0.6462 1 0.0
O86 O-2 0.736 -0.059 0.8031 0.5 0.0
O112 O-2 0.906 -0.024 0.9596 0.5 0.0
O197 O-2 0.876 0.424 0.9793 0.5 0.0
N7 N-3 0.2527 0.056 0.6999 1 0.0
W6 W+6 0.84034 0.35716 0.57274 1 0.0
O70 O-2 0.91 0.202 0.8019 0.5 0.0
H73 H+1 0.4226 0.21 0.4806 0.5 0.0
O111 O-2 1.0415 -0.2858 0.9458 0.5 0.0
W14 W+6 0.50621 0.29898 0.702629 1 0.0
O25 O-2 0.719 -0.059 0.802 0.5 0.0
N8 N-3 0.314 -0.037 0.9151 0.5 0.0
O45 O-2 1.101 -0.16 0.9356 0.5 0.0
H19 H-1 0.6607 0.8123 0.6413 1 0.0
W46 W+6 1.0006 0.01 0.92921 0.5 0.0
O47 O-2 0.75 -0.014 0.8906 0.5 0.0
H40 H-1 0.6767 0.5147 0.9434 0.5 0.0
H26 H+1 -0.1126 0.5329 0.8083 0.5 0.0
H2 H+1 0.3619 1.0134 0.7781 1 0.0
N12 N-3 0.469 0.364 0.8634 0.5 0.0
O66 O-2 1.313 -0.227 0.7374 0.5 0.0
O23 O-2 0.94 0.149 0.8579 0.5 0.0
H9 H+1 0.1613 0.7426 0.6718 1 0.0
H92 H-1 0.568 0.4549 0.8693 0.5 0.0
H88 H-1 0.584 0.598 0.8021 0.5 0.0
H87 H-1 0.6829 0.4738 0.8072 0.5 0.0
O107 O-2 0.971 -0.119 0.9033 0.5 0.0
O31 O-2 1.025 -0.399 0.8379 0.5 0.0
O78 O-2 0.771 0.361 0.844 0.5 0.0
O137 O-2 0.4925 0.6403 0.6134 1 0.0
O147 O-2 0.9504 -0.0775 0.5601 1 0.0
O16 O-2 1.15 0.133 0.8656 0.5 0.0
H56 H-1 0.4216 -0.0594 0.6925 1 0.0
C1 C+4 0.418 0.995 0.8171 1 0.0
W32 W+6 0.7469 -0.0438 0.97457 0.5 0.0
N10 N-3 0.453 0.228 0.4631 0.5 0.0
H12 H-1 0.1083 0.6572 0.7077 1 0.0
O63 O-2 0.905 -0.143 0.7592 0.5 0.0
O51 O-2 0.882 -0.04 0.9598 0.5 0.0
O195 O-2 0.652 0.278 0.0107 0.25 0.0
O141 O-2 1.1052 0.002 0.541 1 0.0
H93 H-1 0.4848 0.4653 0.8992 0.5 0.0
O28 O-2 1.063 0 0.8956 0.5 0.0
O96 O-2 0.433 0.103 0.8815 0.5 0.0
H33 H+1 0.8338 0.4761 0.9382 0.5 0.0
O139 O-2 0.4634 -0.0145 0.6231 1 0.0
O85 O-2 0.693 0.234 0.8186 0.5 0.0
H50 H+1 0.185 0.0554 0.6983 1 0.0
O120 O-2 0.733 0.037 1.009 0.5 0.0
H75 H-1 0.3025 0.2539 0.4444 0.5 0.0
P4 P+5 0.8367 -0.1307 0.8985 0.5 0.0
O72 O-2 1.249 -0.172 0.799 0.5 0.0
O48 O-2 0.854 -0.226 0.8781 0.5 0.0
O14 O-2 0.842 0.034 0.8279 0.5 0.0
O98 O-2 1.0927 -0.5587 0.8808 0.5 0.0
N6 N-3 0.2712 0.2317 0.573 1 0.0
W4 W+6 0.82346 -0.08593 0.583011 1 0.0
O114 O-2 0.9438 -0.3838 0.9218 0.5 0.0
N11 N-3 0.579 0.479 0.7764 0.5 0.0
H96 H-1 0.2871 0.4619 0.87 0.5 0.0
W26 W+6 0.712 -0.2585 0.85993 0.5 0.0
W24 W+6 0.6902 0.1628 0.916 0.5 0.0
W40 W+6 1.1164 -0.3514 0.8044 0.5 0.0
O175 O-2 0.7413 0.0016 0.7229 1 0.0
H69 H-1 0.7257 0.3063 0.3917 1 0.0
W3 W+6 0.75586 0.23012 0.516732 1 0.0
O90 O-2 0.732 0.213 0.8767 0.5 0.0
O75 O-2 0.861 0.034 0.8287 0.5 0.0
C10 C+4 0.707 0.512 0.9224 0.5 0.0
O145 O-2 0.3947 0.215 0.6284 1 0.0
N1 N-3 0.3844 0.9564 0.7914 1 0.0
O68 O-2 1.177 -0.008 0.7585 0.5 0.0
O42 O-2 0.618 -0.098 0.8624 0.5 0.0
H83 H-1 0.4364 0.6203 0.7786 0.5 0.0
H71 H-1 0.9405 0.3411 0.421 1 0.0
O82 O-2 1.3943 -0.2958 0.8376 0.5 0.0
O95 O-2 0.64 0.305 0.9309 0.5 0.0
C24 C+4 0.343 0.383 0.8723 0.5 0.0
O179 O-2 0.3374 0.1306 0.7491 1 0.0
H68 H-1 0.7318 0.2092 0.4139 1 0.0
W35 W+6 1.2526 -0.212 0.83796 0.5 0.0
C17 C+4 0.7368 0.28 0.4119 1 0.0
O30 O-2 0.615 0.095 0.8443 0.5 0.0
O133 O-2 0.5294 0.4667 0.5745 1 0.0
H55 H-1 0.3399 -0.1162 0.7003 1 0.0
O109 O-2 0.881 -0.218 0.8785 0.5 0.0
O92 O-2 1.053 -0.394 0.8399 0.5 0.0
O93 O-2 0.81 -0.259 0.8289 0.5 0.0
H86 H-1 0.6954 0.5382 0.7779 0.5 0.0
O173 O-2 0.944 -0.11 0.6948 1 0.0
W21 W+6 0.688 0.094 0.8026 0.5 0.0
C7 C+4 0.032 0.417 0.792 0.5 0.0
O49 O-2 0.7882 -0.1533 0.9294 0.5 0.0
H61 H-1 0.2714 -0.1464 0.9368 0.5 0.0
O116 O-2 0.698 -0.2491 0.9081 0.5 0.0
W44 W+6 1.01059 -0.41249 0.88001 0.5 0.0
H60 H-1 0.394 -0.207 0.9169 0.5 0.0
O83 O-2 1.247 -0.072 0.8488 0.5 0.0
O185 O-2 -0.002 0.4 0.4797 0.25 0.0
O162 O-2 1.2247 -0.0537 0.6261 1 0.0
O136 O-2 0.9284 0.4123 0.5561 1 0.0
O87 O-2 0.997 -0.343 0.7862 0.5 0.0
H21 H-1 0.6258 0.7141 0.639 1 0.0
H44 H-1 0.2127 0.3954 0.5624 1 0.0
H15 H-1 0.3458 0.7377 0.6702 1 0.0
H57 H+1 0.3713 -0.0502 0.8997 0.5 0.0
H54 H-1 0.3502 -0.0682 0.668 1 0.0
O22 O-2 1.237 -0.091 0.8509 0.5 0.0
H27 H-1 0.0496 0.3716 0.7737 0.5 0.0
O3 O-2 1.082 -0.122 0.7338 0.5 0.0
O101 O-2 0.859 0.121 0.9191 0.5 0.0
H29 H-1 0.0473 0.481 0.7877 0.5 0.0
N9 N-3 0.8467 0.26 0.4177 1 0.0
H85 H-1 0.5033 0.5804 0.7457 0.5 0.0
H47 H-1 0.3011 0.0925 0.5965 1 0.0
O192 O-2 0.458 0.667 0.9067 0.25 0.0
H7 H-1 0.4416 0.829 0.7593 1 0.0
H51 H-1 0.3292 0.1483 0.6833 1 0.0
W37 W+6 0.8093 0.2272 0.8382 0.5 0.0
O191 O-2 0.324 0.379 0.9854 0.25 0.0
Zr1 Zr+4 0.90979 -0.01089 0.73352 1 0.0
O184 O-2 0 0.5 0.5 0.5 0.0
H65 H+1 0.8558 0.2356 0.4368 1 0.0
O186 O-2 0.183 0.5 0.5042 0.25 0.0
H32 H-1 -0.1552 0.3681 0.789 0.5 0.0
O196 O-2 0.9091 0.2286 0.0001 1 0.0
O187 O-2 0.673 0.086 0.4445 0.25 0.0
H67 H-1 0.6774 0.3373 0.4262 1 0.0
O142 O-2 0.939 0.2023 0.5728 1 0.0
C12 C+4 0.2339 0.159 0.591 1 0.0
O20 O-2 1.192 -0.498 0.7923 0.5 0.0
O12 O-2 1.119 0.068 0.8135 0.5 0.0
W29 W+6 0.9857 -0.012 0.93013 0.5 0.0
O189 O-2 0.859 0.642 0.7084 0.5 0.0
O88 O-2 1.198 -0.3117 0.829 0.5 0.0
C6 C+4 0.853 0.615 0.6248 1 0.0
H10 H+1 0.1862 0.7774 0.6996 1 0.0
O40 O-2 0.847 0.104 0.9187 0.5 0.0
H95 H-1 0.331 0.3336 0.8592 0.5 0.0
W1 W+6 0.48552 0.39125 0.550349 1 0.0
O119 O-2 0.648 -0.068 0.9754 0.5 0.0
O60 O-2 0.9312 -0.4341 0.9793 0.5 0.0
O167 O-2 0.7679 -0.0809 0.668 1 0.0
W16 W+6 1.042 0.111 0.7758 0.5 0.0
W43 W+6 0.741 -0.2634 0.86433 0.5 0.0
O160 O-2 0.5916 -0.0746 0.711 1 0.0
C18 C+4 0.867 0.3593 0.4145 1 0.0
W18 W+6 1.2375 -0.2297 0.83944 0.5 0.0
O100 O-2 1.0358 0.0866 0.9521 0.5 0.0
O150 O-2 0.71 0.3082 0.6012 1 0.0
O170 O-2 0.7999 0.2633 0.6653 1 0.0
C21 C+4 0.481 0.555 0.7647 0.5 0.0
H4 H-1 0.3546 1.0659 0.826 1 0.0
O148 O-2 0.7986 0.0957 0.5926 1 0.0
O41 O-2 0.555 0.171 0.9044 0.5 0.0
O91 O-2 0.625 0.093 0.8493 0.5 0.0
O11 O-2 1.244 -0.195 0.7991 0.5 0.0
O13 O-2 1.048 -0.09 0.841 0.5 0.0
O183 O-2 0.5846 0.8475 0.0294 1 0.0
W13 W+6 0.68191 0.44543 0.689813 1 0.0
H48 H-1 0.1919 0.1347 0.5794 1 0.0
O2 O-2 0.892 -0.139 0.7567 0.5 0.0
P1 P+5 0.6883 0.2076 0.59466 1 0.0
O146 O-2 0.6815 -0.0362 0.6079 1 0.0
C9 C+4 0.911 0.336 0.9071 0.5 0.0
O58 O-2 0.618 -0.066 0.9715 0.5 0.0
O15 O-2 0.953 -0.174 0.816 0.5 0.0
O104 O-2 0.87 -0.4063 0.8732 0.5 0.0
W41 W+6 0.7013 0.173 0.9147 0.5 0.0
O43 O-2 0.834 -0.4018 0.8677 0.5 0.0
O62 O-2 0.78 0.079 0.7715 0.5 0.0
H89 H+1 0.4856 0.3606 0.8431 0.5 0.0
H25 H+1 -0.0849 0.422 0.8216 0.5 0.0
O27 O-2 1.1777 -0.3284 0.83 0.5 0.0
O24 O-2 0.684 0.222 0.8172 0.5 0.0
O6 O-2 1.082 0.205 0.7648 0.5 0.0
H79 H-1 0.5086 0.3248 0.4772 0.5 0.0
O9 O-2 0.903 0.189 0.803 0.5 0.0
O1 O-2 0.794 0.081 0.7702 0.5 0.0
O168 O-2 1.0713 -0.1438 0.64162 1 0.0
O18 O-2 0.558 0.159 0.7885 0.5 0.0
H53 H-1 0.2419 0.1456 0.6629 1 0.0
O84 O-2 0.944 0.166 0.857 0.5 0.0
O121 O-2 0.971 -0.414 0.9815 0.5 0.0
H76 H-1 0.4138 0.1437 0.4297 0.5 0.0
O110 O-2 0.815 -0.145 0.9329 0.5 0.0
O188 O-2 0.772 0.645 0.7163 0.5 0.0
O193 O-2 0.435 0.388 0.8002 0.5 0.0
H80 H-1 0.3729 0.3877 0.4773 0.5 0.0
W31 W+6 0.88033 -0.32313 0.95597 0.5 0.0
W23 W+6 1.0989 -0.3615 0.8035 0.5 0.0
C14 C+4 0.3493 -0.0566 0.6893 1 0.0
O5 O-2 1.314 -0.252 0.7382 0.5 0.0
C11 C+4 0.1851 0.3524 0.5758 1 0.0
O123 O-2 0.3697 0.4965 0.5369 1 0.0
O178 O-2 0.9793 0.2483 0.6937 1 0.0
P6 P+5 0.8595 -0.1223 0.90042 0.5 0.0
W33 W+6 1.042 0.114 0.7756 0.5 0.0
O190 O-2 0.9465 0.4227 0.728 0.5 0.0
O17 O-2 0.752 0.367 0.842 0.5 0.0
C3 C+4 0.191 0.63 0.7021 1 0.0
O46 O-2 0.953 -0.136 0.9021 0.5 0.0
O73 O-2 1.11 0.086 0.8136 0.5 0.0
C13 C+4 0.2548 0.1508 0.6834 1 0.0
O171 O-2 0.6821 0.1627 0.6793 1 0.0
O71 O-2 1.159 -0.277 0.7746 0.5 0.0
N2 N-3 0.2071 0.7171 0.6866 1 0.0
O50 O-2 1.013 -0.301 0.9444 0.5 0.0
O143 O-2 0.7077 0.493 0.5869 1 0.0
H59 H-1 0.3786 -0.1418 0.9474 0.5 0.0
O52 O-2 0.678 0.082 0.9491 0.5 0.0
O182 O-2 0.1147 0.1558 0.5 1 0.0
H28 H-1 0.0801 0.3699 0.8066 0.5 0.0
W34 W+6 1.1928 -0.1563 0.7589 0.5 0.0
O53 O-2 0.913 -0.397 0.9177 0.5 0.0
O10 O-2 1.143 -0.286 0.7739 0.5 0.0
H11 H-1 0.2228 0.5612 0.6893 1 0.0
O161 O-2 0.9741 -0.2816 0.6587 1 0.0
O181 O-2 0.1826 0.3746 0.7407 1 0.0
W8 W+6 0.40154 0.35326 0.628364 1 0.0
C2 C+4 0.474 0.849 0.7748 1 0.0
O169 O-2 0.8864 0.0519 0.6537 1 0.0
O89 O-2 1.074 0.018 0.8935 0.5 0.0
W27 W+6 0.97624 -0.41976 0.87709 0.5 0.0
O38 O-2 1.243 -0.393 0.9256 0.5 0.0
H74 H+1 0.5278 0.1731 0.4588 0.5 0.0
O118 O-2 0.7581 -0.2823 0.9621 0.5 0.0
H70 H-1 0.8682 0.3798 0.3937 1 0.0
O80 O-2 0.782 -0.258 0.7681 0.5 0.0
O124 O-2 0.5515 0.0332 0.52 1 0.0
O61 O-2 0.8305 -0.1978 0.985 0.5 0.0
H62 H-1 0.3065 0.0191 0.9529 0.5 0.0
O131 O-2 0.4069 0.3644 0.5883 1 0.0
H13 H-1 0.228 0.6122 0.7201 1 0.0
O21 O-2 1.3842 -0.3285 0.8385 0.5 0.0
H49 H+1 0.2542 0.0671 0.7196 1 0.0
O67 O-2 1.075 0.221 0.7627 0.5 0.0
H52 H-1 0.1942 0.222 0.693 1 0.0
H20 H-1 0.6197 0.766 0.6708 1 0.0
O176 O-2 0.7295 0.3814 0.7227 1 0.0
O132 O-2 0.7295 -0.0048 0.5523 1 0.0
C19 C+4 0.384 0.222 0.4367 0.5 0.0
O130 O-2 0.519 0.1041 0.5789 1 0.0
N4 N-3 -0.08 0.456 0.8041 0.5 0.0
H64 H-1 0.366 0.0612 0.9261 0.5 0.0
W39 W+6 0.8469 -0.2081 0.7884 0.5 0.0
H94 H-1 0.3327 0.3628 0.8929 0.5 0.0
H31 H-1 -0.2272 0.5016 0.7854 0.5 0.0
H22 H-1 0.8237 0.5728 0.6144 1 0.0
